data_2008473
loop_
_publ_author_name
'Brigas, Amadeu F.'
'Clegg, William'
'Johnstone, Robert A.W.'
'Mendonca, Ricardo F.'

_publ_section_title
;
 5-Benzyloxy-1-phenyltetrazole: catalytic transfer hydrogenolysis of
 benzyl ethers
;
_journal_issue 5
_journal_name_full 'Acta Crystallographica Section C'
_journal_page_first 778
_journal_page_last 781
_journal_paper_doi 10.1107/S0108270199000141
_journal_volume 55
_journal_year 1999
_chemical_formula_sum 'C14 H12 N4 O'
_chemical_formula_weight 252.28
_chemical_name_systematic 5-benzyloxy-1[H]-phenyltetrazole
_space_group_IT_number 14
_symmetry_cell_setting monoclinic
_symmetry_space_group_name_Hall '-P 2ybc'
_symmetry_space_group_name_H-M 'P 1 21/c 1'
_audit_creation_method SHELXL-97
_cell_angle_alpha 90.00
_cell_angle_beta 98.008(4)
_cell_angle_gamma 90.00
_cell_formula_units_Z 4
_cell_length_a 9.5461(15)
_cell_length_b 6.2510(10)
_cell_length_c 20.773(3)
_cell_measurement_reflns_used 2880
_cell_measurement_temperature 160(2)
_cell_measurement_theta_max 28.12
_cell_measurement_theta_min 2.15
_cell_volume 1227.5(3)
_computing_cell_refinement 'local programs'
_computing_data_collection 'SMART (Bruker, 1995)'
_computing_data_reduction 'SAINT (Bruker, 1995)'
_computing_molecular_graphics SHELXTL
_computing_publication_material 'SHELXTL and local programs'
_computing_structure_refinement SHELXTL
_computing_structure_solution 'SHELXTL (Sheldrick, 1994)'
_diffrn_ambient_temperature 160(2)
_diffrn_detector_area_resol_mean 8.192
_diffrn_measured_fraction_theta_full 0.997
_diffrn_measured_fraction_theta_max 0.913
_diffrn_measurement_device_type 'Bruker AXS SMART CCD diffractometer'
_diffrn_measurement_method '\w rotation with narrow frames'
_diffrn_radiation_monochromator graphite
_diffrn_radiation_source 'fine-focus sealed tube'
_diffrn_radiation_type MoK\a
_diffrn_radiation_wavelength 0.71073
_diffrn_reflns_av_R_equivalents 0.0468
_diffrn_reflns_av_sigmaI/netI 0.0734
_diffrn_reflns_limit_h_max 12
_diffrn_reflns_limit_h_min -12
_diffrn_reflns_limit_k_max 8
_diffrn_reflns_limit_k_min -8
_diffrn_reflns_limit_l_max 27
_diffrn_reflns_limit_l_min -11
_diffrn_reflns_number 7286
_diffrn_reflns_theta_full 26.00
_diffrn_reflns_theta_max 28.71
_diffrn_reflns_theta_min 1.98
_diffrn_standards_decay_% 0
_diffrn_standards_number 0
_exptl_absorpt_coefficient_mu 0.091
_exptl_absorpt_correction_type none
_exptl_crystal_colour colourless
_exptl_crystal_density_diffrn 1.365
_exptl_crystal_density_method 'not measured'
_exptl_crystal_description plate
_exptl_crystal_F_000 528
_exptl_crystal_size_max 0.50
_exptl_crystal_size_mid 0.45
_exptl_crystal_size_min 0.15
_refine_diff_density_max 0.212
_refine_diff_density_min -0.212
_refine_ls_extinction_coef 0.0089(13)
_refine_ls_extinction_method 'SHELXTL (Sheldrick, 1994)'
_refine_ls_goodness_of_fit_ref 0.910
_refine_ls_hydrogen_treatment constr
_refine_ls_matrix_type full
_refine_ls_number_parameters 173
_refine_ls_number_reflns 2911
_refine_ls_number_restraints 0
_refine_ls_restrained_S_all 0.910
_refine_ls_R_factor_all 0.0902
_refine_ls_R_factor_gt 0.0397
_refine_ls_shift/su_max 0.001
_refine_ls_shift/su_mean 0.000
_refine_ls_structure_factor_coef Fsqd
_refine_ls_weighting_details 'w = 1/[\s^2^(Fo^2^)+(0.0403P)^2^] where P=(Fo^2^+2Fc^2^)/3'
_refine_ls_weighting_scheme calc
_refine_ls_wR_factor_ref 0.0896
_reflns_number_gt 1713
_reflns_number_total 2911
_reflns_threshold_expression I>2\s(I)
_cod_data_source_file ln1073.cif
_cod_data_source_block liv4
_cod_original_sg_symbol_H-M 'P 21/c'
_cod_database_code 2008473
_cod_database_fobs_code 2008473

loop_
_symmetry_equiv_pos_as_xyz
'x, y, z'
'-x, y+1/2, -z+1/2'
'-x, -y, -z'
'x, -y-1/2, z-1/2'

loop_
_atom_site_label
_atom_site_fract_x
_atom_site_fract_y
_atom_site_fract_z
_atom_site_U_iso_or_equiv
_atom_site_adp_type
_atom_site_calc_flag
_atom_site_refinement_flags
_atom_site_occupancy
_atom_site_disorder_assembly
_atom_site_disorder_group
_atom_site_type_symbol
O .35875(9) .45913(15) .32441(4) .0245(3) Uani d . 1 . . O
N1 .56377(13) .46454(18) .27091(6) .0246(3) Uani d . 1 . . N
N2 .57495(13) .47024(18) .20545(6) .0265(3) Uani d . 1 . . N
N3 .45237(13) .47389(18) .17029(6) .0250(3) Uani d . 1 . . N
N4 .35491(12) .46934(17) .21262(6) .0207(3) Uani d . 1 . . N
C1 .42659(15) .4640(2) .27290(7) .0197(3) Uani d . 1 . . C
C2 .45167(15) .4612(2) .38695(7) .0268(4) Uani d . 1 . . C
H2A .4982 .6023 .3943 .032 Uiso calc R 1 . . H
H2B .5258 .3502 .3875 .032 Uiso calc R 1 . . H
C3 .36051(15) .4168(2) .43856(7) .0221(3) Uani d . 1 . . C
C4 .27581(16) .5751(2) .45909(7) .0304(4) Uani d . 1 . . C
H4 .2759 .7140 .4405 .036 Uiso calc R 1 . . H
C5 .19067(17) .5330(3) .50653(8) .0389(4) Uani d . 1 . . C
H5 .1320 .6421 .5201 .047 Uiso calc R 1 . . H
C6 .19152(17) .3311(3) .53404(8) .0429(5) Uani d . 1 . . C
H6 .1334 .3015 .5665 .051 Uiso calc R 1 . . H
C7 .27643(18) .1735(3) .51433(8) .0392(4) Uani d . 1 . . C
H7 .2775 .0354 .5335 .047 Uiso calc R 1 . . H
C8 .36034(16) .2154(2) .46670(7) .0295(4) Uani d . 1 . . C
H8 .4184 .1055 .4531 .035 Uiso calc R 1 . . H
C9 .20563(15) .4752(2) .19176(7) .0211(3) Uani d . 1 . . C
C10 .14706(15) .6521(2) .15845(7) .0273(4) Uani d . 1 . . C
H10 .2050 .7679 .1487 .033 Uiso calc R 1 . . H
C11 .00234(16) .6575(3) .13955(8) .0333(4) Uani d . 1 . . C
H11 -.0396 .7774 .1163 .040 Uiso calc R 1 . . H
C12 -.08177(16) .4887(3) .15445(8) .0331(4) Uani d . 1 . . C
H12 -.1813 .4940 .1419 .040 Uiso calc R 1 . . H
C13 -.02092(16) .3128(3) .18752(8) .0334(4) Uani d . 1 . . C
H13 -.0788 .1972 .1975 .040 Uiso calc R 1 . . H
C14 .12393(15) .3042(2) .20627(7) .0274(4) Uani d . 1 . . C
H14 .1663 .1829 .2287 .033 Uiso calc R 1 . . H

loop_
_atom_site_aniso_label
_atom_site_aniso_U_11
_atom_site_aniso_U_22
_atom_site_aniso_U_33
_atom_site_aniso_U_12
_atom_site_aniso_U_13
_atom_site_aniso_U_23
O .0219(6) .0332(6) .0177(6) -.0007(4) .0007(5) .0007(5)
N1 .0242(7) .0219(6) .0280(8) .0000(5) .0045(6) .0002(6)
N2 .0256(7) .0243(7) .0307(8) -.0002(5) .0075(6) -.0002(6)
N3 .0249(7) .0246(6) .0273(7) -.0003(5) .0101(6) .0005(6)
N4 .0215(7) .0217(6) .0196(7) .0000(5) .0051(6) -.0003(5)
C1 .0221(8) .0162(7) .0209(8) -.0004(6) .0029(7) .0006(6)
C2 .0237(8) .0333(8) .0212(8) -.0028(7) -.0047(7) -.0011(7)
C3 .0219(8) .0268(8) .0158(8) -.0027(6) -.0031(6) -.0013(6)
C4 .0312(9) .0330(9) .0254(9) .0014(7) -.0018(8) -.0032(7)
C5 .0330(10) .0550(11) .0286(10) .0056(8) .0037(8) -.0125(9)
C6 .0370(11) .0709(14) .0210(10) -.0099(10) .0054(8) .0012(9)
C7 .0445(11) .0452(10) .0260(10) -.0089(9) -.0021(9) .0086(8)
C8 .0312(9) .0321(9) .0236(9) -.0012(7) -.0018(8) .0000(7)
C9 .0198(8) .0278(8) .0155(8) .0001(6) .0020(6) -.0025(6)
C10 .0284(9) .0288(8) .0246(9) -.0005(7) .0026(7) .0024(7)
C11 .0300(10) .0406(10) .0275(10) .0067(8) -.0024(8) .0035(8)
C12 .0212(8) .0529(11) .0246(9) .0001(8) .0012(7) -.0048(8)
C13 .0288(9) .0433(10) .0283(10) -.0105(8) .0052(8) .0004(8)
C14 .0293(9) .0309(9) .0225(9) -.0036(7) .0047(7) .0030(7)

loop_
_atom_type_symbol
_atom_type_description
_atom_type_scat_dispersion_real
_atom_type_scat_dispersion_imag
_atom_type_scat_source
C C 0.0033 0.0016 'International Tables Vol C Tables 4.2.6.8 and 6.1.1.4'
H H 0.0000 0.0000 'International Tables Vol C Tables 4.2.6.8 and 6.1.1.4'
N N 0.0061 0.0033 'International Tables Vol C Tables 4.2.6.8 and 6.1.1.4'
O O 0.0106 0.0060 'International Tables Vol C Tables 4.2.6.8 and 6.1.1.4'

loop_
_geom_angle_atom_site_label_1
_geom_angle_atom_site_label_2
_geom_angle_atom_site_label_3
_geom_angle
_geom_angle_publ_flag
C1 O C2 114.28(10) yes
C1 N1 N2 104.19(12) no
N3 N2 N1 111.71(11) no
N2 N3 N4 106.28(11) no
C1 N4 N3 107.26(11) no
C1 N4 C9 129.82(11) no
N3 N4 C9 122.90(11) no
N1 C1 O 128.72(13) yes
N1 C1 N4 110.55(12) yes
O C1 N4 120.73(12) yes
O C2 C3 106.99(11) yes
C4 C3 C8 118.96(14) no
C4 C3 C2 120.76(13) no
C8 C3 C2 120.28(13) no
C3 C4 C5 120.61(14) no
C6 C5 C4 119.72(15) no
C7 C6 C5 120.01(15) no
C6 C7 C8 120.16(15) no
C7 C8 C3 120.54(15) no
C14 C9 C10 121.85(14) no
C14 C9 N4 118.89(13) no
C10 C9 N4 119.25(13) no
C9 C10 C11 118.71(14) no
C10 C11 C12 120.32(15) no
C13 C12 C11 120.01(14) no
C12 C13 C14 120.38(14) no
C9 C14 C13 118.72(14) no

loop_
_geom_bond_atom_site_label_1
_geom_bond_atom_site_label_2
_geom_bond_site_symmetry_2
_geom_bond_distance
_geom_bond_publ_flag
O C1 . 1.3261(15) yes
O C2 . 1.4676(16) yes
N1 C1 . 1.3159(17) yes
N1 N2 . 1.3791(17) yes
N2 N3 . 1.2904(17) yes
N3 N4 . 1.3665(15) yes
N4 C1 . 1.3412(18) yes
N4 C9 . 1.4310(17) no
C2 C3 . 1.498(2) yes
C3 C4 . 1.382(2) no
C3 C8 . 1.3882(19) no
C4 C5 . 1.387(2) no
C5 C6 . 1.385(2) no
C6 C7 . 1.374(2) no
C7 C8 . 1.382(2) no
C9 C14 . 1.3810(19) no
C9 C10 . 1.381(2) no
C10 C11 . 1.383(2) no
C11 C12 . 1.387(2) no
C12 C13 . 1.381(2) no
C13 C14 . 1.384(2) no

loop_
_geom_torsion_atom_site_label_1
_geom_torsion_atom_site_label_2
_geom_torsion_atom_site_label_3
_geom_torsion_atom_site_label_4
_geom_torsion
_geom_torsion_publ_flag
C1 N1 N2 N3 0.27(15) no
N1 N2 N3 N4 -0.35(14) no
N2 N3 N4 C1 0.29(14) no
N2 N3 N4 C9 178.90(12) no
N2 N1 C1 O 179.90(12) no
N2 N1 C1 N4 -0.07(14) no
C2 O C1 N1 2.04(19) yes
C2 O C1 N4 -177.99(12) yes
N3 N4 C1 N1 -0.13(15) no
C9 N4 C1 N1 -178.61(12) no
N3 N4 C1 O 179.89(11) no
C9 N4 C1 O 1.4(2) no
C1 O C2 C3 -170.36(11) yes
O C2 C3 C4 -77.53(16) yes
O C2 C3 C8 102.69(15) yes
C8 C3 C4 C5 -0.7(2) no
C2 C3 C4 C5 179.49(14) no
C3 C4 C5 C6 0.6(2) no
C4 C5 C6 C7 0.0(2) no
C5 C6 C7 C8 -0.5(2) no
C6 C7 C8 C3 0.4(2) no
C4 C3 C8 C7 0.2(2) no
C2 C3 C8 C7 -179.98(14) no
C1 N4 C9 C14 -63.31(19) yes
N3 N4 C9 C14 118.43(14) no
C1 N4 C9 C10 115.93(16) no
N3 N4 C9 C10 -62.34(17) yes
C14 C9 C10 C11 0.3(2) no
N4 C9 C10 C11 -178.88(13) no
C9 C10 C11 C12 0.6(2) no
C10 C11 C12 C13 -0.9(2) no
C11 C12 C13 C14 0.3(2) no
C10 C9 C14 C13 -0.9(2) no
N4 C9 C14 C13 178.31(13) no
C12 C13 C14 C9 0.6(2) no

loop_
_cod_related_entry_id
_cod_related_entry_database
_cod_related_entry_code
1 ChemSpider 4259150
